data_2239097
loop_
_publ_author_name
'Fun, Hoong-Kun'
'Kobkeatthawin, Thawanrat'
'Ruanwas, Pumsak'
'Quah, Ching Kheng'
'Chantrapromma, Suchada'

_publ_section_title
;
 2-[(<i>E</i>)-2-(4-Ethoxyphenyl)ethenyl]-1-methylquinolinium
 4-fluorobenzenesulfonate
;
_journal_coeditor_code RZ5097
_journal_issue 1
_journal_name_full 'Acta Crystallographica Section E'
_journal_page_first o11
_journal_page_last o12
_journal_paper_doi 10.1107/S1600536813032509
_journal_volume 70
_journal_year 2014
_chemical_formula_iupac 'C20 H20 N O +, C6 H4 F O3 S -'
_chemical_formula_moiety 'C20 H20 N O +, C6 H4 F O3 S -'
_chemical_formula_sum 'C26 H24 F N O4 S'
_chemical_formula_weight 465.52
_chemical_name_systematic
;
2-[(<i>E</i>)-2-(4-Ethoxyphenyl)ethenyl]-1-methylquinolinium
4-fluorobenzenesulfonate
;
_space_group_IT_number 14
_symmetry_cell_setting monoclinic
_symmetry_space_group_name_Hall '-P 2yn'
_symmetry_space_group_name_H-M 'P 1 21/n 1'
_atom_sites_solution_hydrogens geom
_atom_sites_solution_primary direct
_atom_sites_solution_secondary difmap
_audit_creation_method SHELXL-97
_cell_angle_alpha 90.00
_cell_angle_beta 95.102(2)
_cell_angle_gamma 90.00
_cell_formula_units_Z 4
_cell_length_a 6.4366(3)
_cell_length_b 9.8909(5)
_cell_length_c 34.3628(15)
_cell_measurement_reflns_used 4993
_cell_measurement_temperature 100
_cell_measurement_theta_max 27.50
_cell_measurement_theta_min 2.14
_cell_volume 2179.00(18)
_computing_cell_refinement 'SAINT (Bruker, 2009)'
_computing_data_collection 'APEX2 (Bruker, 2009)'
_computing_data_reduction 'SAINT (Bruker, 2009)'
_computing_molecular_graphics 'SHELXTL (Sheldrick, 2008)'
_computing_publication_material
;
SHELXTL (Sheldrick, 2008), PLATON (Spek, 2009), Mercury (Macrae
<i>et al.</i>,
2006) and publCIF (Westrip, 2010)
;
_computing_structure_refinement 'SHELXTL (Sheldrick, 2008)'
_computing_structure_solution 'SHELXTL (Sheldrick, 2008)'
_diffrn_ambient_temperature 100
_diffrn_measured_fraction_theta_full 0.999
_diffrn_measured_fraction_theta_max 0.999
_diffrn_measurement_device_type 'Bruker APEXII CCD area-detector'
_diffrn_measurement_method '\f and \w scans'
_diffrn_radiation_monochromator graphite
_diffrn_radiation_source 'sealed tube'
_diffrn_radiation_type MoK\a
_diffrn_radiation_wavelength 0.71073
_diffrn_reflns_av_R_equivalents 0.0598
_diffrn_reflns_av_sigmaI/netI 0.0574
_diffrn_reflns_limit_h_max 8
_diffrn_reflns_limit_h_min -8
_diffrn_reflns_limit_k_max 11
_diffrn_reflns_limit_k_min -12
_diffrn_reflns_limit_l_max 44
_diffrn_reflns_limit_l_min -44
_diffrn_reflns_number 19050
_diffrn_reflns_theta_full 27.50
_diffrn_reflns_theta_max 27.50
_diffrn_reflns_theta_min 2.14
_diffrn_standards_number 0
_exptl_absorpt_coefficient_mu 0.192
_exptl_absorpt_correction_T_max 0.9912
_exptl_absorpt_correction_T_min 0.9321
_exptl_absorpt_correction_type multi-scan
_exptl_absorpt_process_details '(SADABS; Bruker, 2009)'
_exptl_crystal_colour Yellow
_exptl_crystal_density_diffrn 1.419
_exptl_crystal_density_method 'not measured'
_exptl_crystal_description Plate
_exptl_crystal_F_000 976
_exptl_crystal_size_max 0.37
_exptl_crystal_size_mid 0.12
_exptl_crystal_size_min 0.05
_refine_diff_density_max 0.390
_refine_diff_density_min -0.493
_refine_ls_extinction_method none
_refine_ls_goodness_of_fit_ref 1.089
_refine_ls_hydrogen_treatment constr
_refine_ls_matrix_type full
_refine_ls_number_parameters 392
_refine_ls_number_reflns 4993
_refine_ls_number_restraints 418
_refine_ls_restrained_S_all 1.078
_refine_ls_R_factor_all 0.0959
_refine_ls_R_factor_gt 0.0649
_refine_ls_shift/su_max 0.000
_refine_ls_shift/su_mean 0.000
_refine_ls_structure_factor_coef Fsqd
_refine_ls_weighting_details 'calc w=1/[\s^2^(Fo^2^)+(0.0388P)^2^+4.3613P] where P=(Fo^2^+2Fc^2^)/3'
_refine_ls_weighting_scheme calc
_refine_ls_wR_factor_gt 0.1382
_refine_ls_wR_factor_ref 0.1538
_reflns_number_gt 3609
_reflns_number_total 4993
_reflns_threshold_expression I>2\s(I)
_cod_data_source_file rz5097sup1.cif
_cod_data_source_block I
_cod_original_sg_symbol_H-M 'P 21/n'
_cod_database_code 2239097
_cod_database_fobs_code 2239097

loop_
_symmetry_equiv_pos_as_xyz
'x, y, z'
'-x+1/2, y+1/2, -z+1/2'
'-x, -y, -z'
'x-1/2, -y-1/2, z-1/2'

loop_
_atom_site_type_symbol
_atom_site_label
_atom_site_fract_x
_atom_site_fract_y
_atom_site_fract_z
_atom_site_U_iso_or_equiv
_atom_site_adp_type
_atom_site_calc_flag
_atom_site_refinement_flags
_atom_site_occupancy
_atom_site_symmetry_multiplicity
_atom_site_disorder_assembly
_atom_site_disorder_group
N N1 1.5593(3) 0.1235(2) 0.18311(7) 0.0173(5) Uani d . 1 1 . .
C C1 1.7488(4) 0.0857(3) 0.20382(8) 0.0170(6) Uani d . 1 1 . .
C C2 1.8922(4) 0.1828(3) 0.22024(9) 0.0211(6) Uani d . 1 1 . .
H H2A 1.8655 0.2748 0.2173 0.025 Uiso calc R 1 1 . .
C C3 2.0733(4) 0.1375(3) 0.24085(9) 0.0233(6) Uani d . 1 1 . .
H H3A 2.1660 0.2008 0.2524 0.028 Uiso calc R 1 1 . .
C C4 2.1223(4) 0.0006(3) 0.24491(9) 0.0214(6) Uani d . 1 1 . .
H H4A 2.2460 -0.0267 0.2587 0.026 Uiso calc R 1 1 . .
C C5 1.9854(4) -0.0928(3) 0.22830(9) 0.0205(6) Uani d . 1 1 . .
H H5A 2.0182 -0.1842 0.2303 0.025 Uiso calc R 1 1 . .
C C6 1.7957(4) -0.0528(3) 0.20815(8) 0.0184(6) Uani d . 1 1 . .
C C7 1.6492(4) -0.1489(3) 0.19255(9) 0.0191(6) Uani d . 1 1 . .
H H7A 1.6790 -0.2406 0.1952 0.023 Uiso calc R 1 1 . .
C C8 1.4663(4) -0.1090(3) 0.17380(9) 0.0198(6) Uani d . 1 1 . .
H H8A 1.3698 -0.1738 0.1644 0.024 Uiso calc R 1 1 . .
C C9 1.4191(4) 0.0300(3) 0.16827(8) 0.0163(5) Uani d . 1 1 A .
C C10 1.2247(4) 0.0745(3) 0.14715(9) 0.0197(6) Uani d . 1 1 . .
H H10A 1.1959 0.1693 0.1442 0.024 Uiso d PR 0.610(6) 1 A 1
H H10B 1.1971 0.1699 0.1466 0.024 Uiso d PR 0.390(6) 1 A 2
C C20 1.5120(5) 0.2681(3) 0.17700(10) 0.0245(7) Uani d . 1 1 . .
H H20A 1.4912 0.2865 0.1495 0.037 Uiso calc R 1 1 . .
H H20B 1.6262 0.3213 0.1884 0.037 Uiso calc R 1 1 . .
H H20C 1.3876 0.2905 0.1891 0.037 Uiso calc R 1 1 . .
O O1A 0.3281(9) 0.0972(6) 0.04235(19) 0.0386(14) Uani d PDU 0.610(6) 1 A 1
C C11A 1.086(2) -0.0139(19) 0.1318(6) 0.0169(19) Uani d PDU 0.610(6) 1 A 1
H H11A 1.1156 -0.1053 0.1356 0.020 Uiso calc PR 0.610(6) 1 A 1
C C12A 0.889(2) 0.0214(10) 0.1092(4) 0.0174(16) Uani d PDU 0.610(6) 1 A 1
C C13A 0.7675(19) -0.0815(10) 0.0915(5) 0.0235(16) Uani d PDU 0.610(6) 1 A 1
H H13A 0.8105 -0.1708 0.0950 0.028 Uiso calc PR 0.610(6) 1 A 1
C C14A 0.5834(16) -0.0542(8) 0.0687(4) 0.0250(16) Uani d PDU 0.610(6) 1 A 1
H H14A 0.5068 -0.1244 0.0565 0.030 Uiso calc PR 0.610(6) 1 A 1
C C15A 0.5146(15) 0.0770(8) 0.0641(4) 0.0246(16) Uani d PDU 0.610(6) 1 A 1
C C16A 0.6277(15) 0.1820(9) 0.0829(3) 0.0246(18) Uani d PDU 0.610(6) 1 A 1
H H16A 0.5789 0.2703 0.0805 0.030 Uiso calc PR 0.610(6) 1 A 1
C C17A 0.8141(15) 0.1543(10) 0.1054(3) 0.0190(18) Uani d PDU 0.610(6) 1 A 1
H H17A 0.8891 0.2246 0.1179 0.023 Uiso calc PR 0.610(6) 1 A 1
C C18A 0.2520(9) 0.2376(8) 0.03791(18) 0.0459(17) Uani d PDU 0.610(6) 1 A 1
H H18A 0.3556 0.2933 0.0267 0.055 Uiso calc PR 0.610(6) 1 A 1
H H18B 0.2271 0.2745 0.0632 0.055 Uiso calc PR 0.610(6) 1 A 1
C C19A 0.0542(11) 0.2371(11) 0.0117(2) 0.061(2) Uani d PDU 0.610(6) 1 A 1
H H19A -0.0053 0.3262 0.0108 0.092 Uiso calc PR 0.610(6) 1 A 1
H H19B -0.0423 0.1745 0.0216 0.092 Uiso calc PR 0.610(6) 1 A 1
H H19C 0.0832 0.2104 -0.0141 0.092 Uiso calc PR 0.610(6) 1 A 1
O O1B 0.3343(14) 0.1530(7) 0.0407(3) 0.0238(16) Uani d PDU 0.390(6) 1 A 2
C C11B 1.076(4) -0.005(3) 0.1270(9) 0.019(3) Uani d PDU 0.390(6) 1 A 2
H H11B 1.1013 -0.0980 0.1272 0.023 Uiso calc PR 0.390(6) 1 A 2
C C12B 0.883(3) 0.0408(17) 0.1054(8) 0.019(2) Uani d PDU 0.390(6) 1 A 2
C C13B 0.748(3) -0.0595(16) 0.0880(7) 0.022(2) Uani d PDU 0.390(6) 1 A 2
H H13B 0.7842 -0.1504 0.0903 0.026 Uiso calc PR 0.390(6) 1 A 2
C C14B 0.561(3) -0.0215(13) 0.0672(6) 0.022(2) Uani d PDU 0.390(6) 1 A 2
H H14B 0.4692 -0.0872 0.0564 0.027 Uiso calc PR 0.390(6) 1 A 2
C C15B 0.512(2) 0.1117(12) 0.0627(6) 0.0188(19) Uani d PDU 0.390(6) 1 A 2
C C16B 0.647(2) 0.2108(13) 0.0783(5) 0.020(2) Uani d PDU 0.390(6) 1 A 2
H H16B 0.6125 0.3016 0.0747 0.024 Uiso calc PR 0.390(6) 1 A 2
C C17B 0.831(2) 0.1749(15) 0.0993(5) 0.017(2) Uani d PDU 0.390(6) 1 A 2
H H17B 0.9209 0.2421 0.1094 0.020 Uiso calc PR 0.390(6) 1 A 2
C C18B 0.1886(13) 0.0568(9) 0.0237(3) 0.038(2) Uani d PDU 0.390(6) 1 A 2
H H18C 0.1379 -0.0008 0.0436 0.046 Uiso calc PR 0.390(6) 1 A 2
H H18D 0.2530 0.0005 0.0050 0.046 Uiso calc PR 0.390(6) 1 A 2
C C19B 0.0125(13) 0.1380(12) 0.0035(3) 0.038(2) Uani d PDU 0.390(6) 1 A 2
H H19D -0.0927 0.0778 -0.0080 0.057 Uiso calc PR 0.390(6) 1 A 2
H H19E 0.0647 0.1929 -0.0165 0.057 Uiso calc PR 0.390(6) 1 A 2
H H19F -0.0468 0.1950 0.0223 0.057 Uiso calc PR 0.390(6) 1 A 2
S S1 0.97568(10) 0.53446(7) 0.16403(2) 0.02062(19) Uani d . 1 1 . .
F F1 0.3508(3) 0.6116(3) 0.03020(7) 0.0605(7) Uani d . 1 1 . .
O O2 0.8648(3) 0.5242(2) 0.19899(6) 0.0262(5) Uani d . 1 1 . .
O O3 1.0931(3) 0.4139(2) 0.15628(7) 0.0337(6) Uani d . 1 1 . .
O O4 1.0969(3) 0.6584(2) 0.16254(6) 0.0261(5) Uani d . 1 1 . .
C C21 0.7812(4) 0.5484(3) 0.12372(9) 0.0223(6) Uani d . 1 1 . .
C C22 0.8393(5) 0.5361(4) 0.08595(10) 0.0331(8) Uani d . 1 1 . .
H H22A 0.9763 0.5141 0.0820 0.040 Uiso calc R 1 1 . .
C C23 0.6945(5) 0.5564(4) 0.05408(11) 0.0436(10) Uani d . 1 1 . .
H H23A 0.7320 0.5488 0.0287 0.052 Uiso calc R 1 1 . .
C C24 0.4930(5) 0.5883(4) 0.06144(11) 0.0378(9) Uani d . 1 1 . .
C C25 0.4299(5) 0.5984(3) 0.09833(10) 0.0286(7) Uani d . 1 1 . .
H H25A 0.2922 0.6191 0.1021 0.034 Uiso calc R 1 1 . .
C C26 0.5755(4) 0.5771(3) 0.12989(9) 0.0212(6) Uani d . 1 1 . .
H H26A 0.5355 0.5819 0.1552 0.025 Uiso calc R 1 1 . .

loop_
_atom_site_aniso_label
_atom_site_aniso_U_11
_atom_site_aniso_U_22
_atom_site_aniso_U_33
_atom_site_aniso_U_12
_atom_site_aniso_U_13
_atom_site_aniso_U_23
N1 0.0140(11) 0.0130(11) 0.0247(13) -0.0001(8) 0.0009(9) -0.0002(10)
C1 0.0109(12) 0.0221(13) 0.0181(15) 0.0002(10) 0.0016(10) -0.0002(11)
C2 0.0206(14) 0.0151(13) 0.0278(17) 0.0008(11) 0.0031(12) -0.0024(12)
C3 0.0174(14) 0.0256(15) 0.0268(17) -0.0101(12) 0.0008(12) -0.0069(13)
C4 0.0159(13) 0.0268(16) 0.0209(16) 0.0014(11) -0.0011(11) 0.0017(12)
C5 0.0213(14) 0.0170(13) 0.0231(16) 0.0033(11) 0.0013(12) 0.0011(12)
C6 0.0154(13) 0.0196(14) 0.0201(15) -0.0023(11) 0.0006(11) -0.0027(12)
C7 0.0193(14) 0.0132(13) 0.0250(16) -0.0004(10) 0.0031(11) -0.0014(11)
C8 0.0167(13) 0.0167(13) 0.0261(17) -0.0056(11) 0.0019(12) -0.0019(12)
C9 0.0100(12) 0.0209(13) 0.0184(14) -0.0014(11) 0.0026(10) -0.0023(12)
C10 0.0144(13) 0.0206(14) 0.0242(16) 0.0010(11) 0.0020(11) -0.0012(12)
C20 0.0198(14) 0.0152(13) 0.0371(19) 0.0009(11) -0.0052(13) 0.0016(13)
O1A 0.019(2) 0.065(3) 0.030(2) 0.010(3) -0.0085(17) 0.005(3)
C11A 0.013(3) 0.019(3) 0.018(5) 0.005(2) -0.001(3) 0.003(3)
C12A 0.013(2) 0.024(3) 0.015(3) 0.006(2) 0.000(2) 0.004(3)
C13A 0.018(3) 0.026(3) 0.026(3) 0.003(2) -0.006(2) 0.005(3)
C14A 0.019(3) 0.027(3) 0.029(3) 0.004(3) -0.003(2) -0.002(3)
C15A 0.016(2) 0.035(4) 0.022(2) 0.006(3) -0.003(2) 0.003(3)
C16A 0.019(3) 0.026(4) 0.030(3) 0.010(3) 0.005(2) 0.008(3)
C17A 0.014(3) 0.025(4) 0.018(3) 0.000(2) 0.004(2) 0.003(3)
C18A 0.029(3) 0.077(4) 0.030(3) 0.035(3) -0.002(2) 0.009(3)
C19A 0.037(3) 0.110(6) 0.036(4) 0.033(4) -0.006(3) 0.005(4)
O1B 0.021(3) 0.023(3) 0.026(3) -0.008(3) -0.006(2) 0.003(3)
C11B 0.018(4) 0.022(5) 0.017(5) -0.004(4) 0.000(4) 0.002(4)
C12B 0.011(3) 0.027(4) 0.019(4) 0.000(3) 0.001(3) 0.003(3)
C13B 0.021(4) 0.018(4) 0.025(4) 0.003(3) -0.001(3) 0.003(4)
C14B 0.019(4) 0.025(4) 0.021(3) -0.002(4) -0.008(3) 0.001(4)
C15B 0.015(3) 0.022(4) 0.019(3) 0.006(3) 0.002(3) 0.004(3)
C16B 0.015(3) 0.019(4) 0.026(4) -0.001(3) 0.005(3) 0.005(3)
C17B 0.013(3) 0.015(4) 0.023(4) -0.001(3) 0.004(3) 0.008(3)
C18B 0.031(4) 0.046(4) 0.036(4) -0.007(3) -0.002(3) 0.002(4)
C19B 0.017(4) 0.057(5) 0.039(5) 0.006(4) -0.007(3) 0.013(4)
S1 0.0126(3) 0.0153(3) 0.0329(4) 0.0008(3) -0.0040(3) -0.0043(3)
F1 0.0400(13) 0.096(2) 0.0406(14) 0.0180(13) -0.0222(10) -0.0190(13)
O2 0.0217(10) 0.0269(11) 0.0298(13) -0.0014(9) 0.0015(9) 0.0035(10)
O3 0.0195(11) 0.0232(11) 0.0559(16) 0.0070(9) -0.0105(10) -0.0129(11)
O4 0.0193(10) 0.0225(11) 0.0355(13) -0.0056(8) -0.0031(9) -0.0040(9)
C21 0.0145(13) 0.0160(13) 0.0353(18) -0.0031(11) -0.0050(12) -0.0068(13)
C22 0.0163(14) 0.049(2) 0.0331(19) 0.0027(14) -0.0005(13) -0.0184(17)
C23 0.0313(18) 0.067(3) 0.032(2) 0.0029(18) -0.0008(15) -0.0210(19)
C24 0.0289(17) 0.048(2) 0.033(2) 0.0046(16) -0.0146(15) -0.0118(17)
C25 0.0139(14) 0.0277(16) 0.043(2) 0.0015(12) -0.0054(13) -0.0066(15)
C26 0.0171(13) 0.0151(13) 0.0311(17) -0.0014(11) 0.0011(12) -0.0029(12)

loop_
_atom_type_symbol
_atom_type_description
_atom_type_scat_dispersion_real
_atom_type_scat_dispersion_imag
_atom_type_scat_source
C C 0.0033 0.0016 'International Tables Vol C Tables 4.2.6.8 and 6.1.1.4'
H H 0.0000 0.0000 'International Tables Vol C Tables 4.2.6.8 and 6.1.1.4'
N N 0.0061 0.0033 'International Tables Vol C Tables 4.2.6.8 and 6.1.1.4'
O O 0.0106 0.0060 'International Tables Vol C Tables 4.2.6.8 and 6.1.1.4'
F F 0.0171 0.0103 'International Tables Vol C Tables 4.2.6.8 and 6.1.1.4'
S S 0.1246 0.1234 'International Tables Vol C Tables 4.2.6.8 and 6.1.1.4'

loop_
_geom_angle_atom_site_label_1
_geom_angle_atom_site_label_2
_geom_angle_atom_site_label_3
_geom_angle
C9 N1 C1 121.7(2)
C9 N1 C20 119.0(2)
C1 N1 C20 119.3(2)
C6 C1 N1 118.7(2)
C6 C1 C2 119.5(2)
N1 C1 C2 121.8(2)
C3 C2 C1 118.3(3)
C3 C2 H2A 120.8
C1 C2 H2A 120.8
C2 C3 C4 122.6(3)
C2 C3 H3A 118.7
C4 C3 H3A 118.7
C5 C4 C3 118.9(3)
C5 C4 H4A 120.6
C3 C4 H4A 120.6
C4 C5 C6 121.0(3)
C4 C5 H5A 119.5
C6 C5 H5A 119.5
C5 C6 C1 119.6(2)
C5 C6 C7 121.3(3)
C1 C6 C7 119.1(2)
C8 C7 C6 120.6(3)
C8 C7 H7A 119.7
C6 C7 H7A 119.7
C7 C8 C9 121.0(2)
C7 C8 H8A 119.5
C9 C8 H8A 119.5
N1 C9 C8 118.8(2)
N1 C9 C10 119.6(2)
C8 C9 C10 121.6(2)
C11A C10 C9 121.2(6)
C11B C10 C9 127.1(10)
C11A C10 H10A 119.1
C11B C10 H10A 112.9
C9 C10 H10A 119.8
C11A C10 H10B 121.6
C11B C10 H10B 115.8
C9 C10 H10B 117.1
N1 C20 H20A 109.5
N1 C20 H20B 109.5
H20A C20 H20B 109.5
N1 C20 H20C 109.5
H20A C20 H20C 109.5
H20B C20 H20C 109.5
C15A O1A C18A 117.4(6)
C10 C11A C12A 124.9(12)
C10 C11A H11A 117.5
C12A C11A H11A 117.5
C13A C12A C17A 117.9(7)
C13A C12A C11A 118.9(8)
C17A C12A C11A 123.2(9)
C14A C13A C12A 121.6(7)
C14A C13A H13A 119.2
C12A C13A H13A 119.2
C15A C14A C13A 119.9(7)
C15A C14A H14A 120.0
C13A C14A H14A 120.0
O1A C15A C14A 117.2(7)
O1A C15A C16A 122.7(7)
C14A C15A C16A 120.0(7)
C15A C16A C17A 119.9(7)
C15A C16A H16A 120.0
C17A C16A H16A 120.0
C16A C17A C12A 120.5(7)
C16A C17A H17A 119.7
C12A C17A H17A 119.7
O1A C18A C19A 108.5(6)
O1A C18A H18A 110.0
C19A C18A H18A 110.0
O1A C18A H18B 110.0
C19A C18A H18B 110.0
H18A C18A H18B 108.4
C15B O1B C18B 120.8(8)
C10 C11B C12B 127(2)
C10 C11B H11B 116.7
C12B C11B H11B 116.7
C17B C12B C13B 118.3(11)
C17B C12B C11B 124.3(14)
C13B C12B C11B 117.2(13)
C14B C13B C12B 119.8(11)
C14B C13B H13B 120.1
C12B C13B H13B 120.1
C15B C14B C13B 119.8(11)
C15B C14B H14B 120.1
C13B C14B H14B 120.1
C14B C15B O1B 121.5(10)
C14B C15B C16B 120.8(10)
O1B C15B C16B 117.6(9)
C17B C16B C15B 120.0(10)
C17B C16B H16B 120.0
C15B C16B H16B 120.0
C16B C17B C12B 121.1(11)
C16B C17B H17B 119.5
C12B C17B H17B 119.5
O1B C18B C19B 105.9(8)
O1B C18B H18C 110.6
C19B C18B H18C 110.6
O1B C18B H18D 110.6
C19B C18B H18D 110.6
H18C C18B H18D 108.7
C18B C19B H19D 109.5
C18B C19B H19E 109.5
H19D C19B H19E 109.5
C18B C19B H19F 109.5
H19D C19B H19F 109.5
H19E C19B H19F 109.5
O3 S1 O2 113.38(14)
O3 S1 O4 113.36(13)
O2 S1 O4 113.04(13)
O3 S1 C21 105.18(13)
O2 S1 C21 106.51(13)
O4 S1 C21 104.35(13)
C22 C21 C26 120.1(3)
C22 C21 S1 119.3(2)
C26 C21 S1 120.6(2)
C21 C22 C23 120.5(3)
C21 C22 H22A 119.8
C23 C22 H22A 119.8
C24 C23 C22 117.7(3)
C24 C23 H23A 121.2
C22 C23 H23A 121.2
F1 C24 C25 118.8(3)
F1 C24 C23 118.0(3)
C25 C24 C23 123.2(3)
C24 C25 C26 118.5(3)
C24 C25 H25A 120.7
C26 C25 H25A 120.7
C25 C26 C21 120.0(3)
C25 C26 H26A 120.0
C21 C26 H26A 120.0

loop_
_geom_bond_atom_site_label_1
_geom_bond_atom_site_label_2
_geom_bond_distance
N1 C9 1.359(3)
N1 C1 1.407(3)
N1 C20 1.473(3)
C1 C6 1.407(4)
C1 C2 1.414(4)
C2 C3 1.383(4)
C2 H2A 0.9300
C3 C4 1.394(4)
C3 H3A 0.9300
C4 C5 1.366(4)
C4 H4A 0.9300
C5 C6 1.406(4)
C5 H5A 0.9300
C6 C7 1.411(4)
C7 C8 1.350(4)
C7 H7A 0.9300
C8 C9 1.418(4)
C8 H8A 0.9300
C9 C10 1.457(4)
C10 C11A 1.326(18)
C10 C11B 1.38(3)
C10 H10A 0.9600
C10 H10B 0.9600
C20 H20A 0.9600
C20 H20B 0.9600
C20 H20C 0.9600
O1A C15A 1.371(7)
O1A C18A 1.475(8)
C11A C12A 1.467(8)
C11A H11A 0.9300
C12A C13A 1.392(8)
C12A C17A 1.403(8)
C13A C14A 1.388(8)
C13A H13A 0.9300
C14A C15A 1.375(8)
C14A H14A 0.9300
C15A C16A 1.394(9)
C16A C17A 1.394(8)
C16A H16A 0.9300
C17A H17A 0.9300
C18A C19A 1.492(8)
C18A H18A 0.9700
C18A H18B 0.9700
C19A H19A 0.9600
C19A H19B 0.9600
C19A H19C 0.9600
O1B C15B 1.375(11)
O1B C18B 1.425(10)
C11B C12B 1.463(12)
C11B H11B 0.9300
C12B C17B 1.380(12)
C12B C13B 1.417(12)
C13B C14B 1.399(12)
C13B H13B 0.9300
C14B C15B 1.360(11)
C14B H14B 0.9300
C15B C16B 1.385(11)
C16B C17B 1.377(11)
C16B H16B 0.9300
C17B H17B 0.9300
C18B C19B 1.506(10)
C18B H18C 0.9700
C18B H18D 0.9700
C19B H19D 0.9600
C19B H19E 0.9600
C19B H19F 0.9600
S1 O3 1.449(2)
S1 O2 1.454(2)
S1 O4 1.457(2)
S1 C21 1.788(3)
F1 C24 1.367(4)
C21 C22 1.388(5)
C21 C26 1.389(4)
C22 C23 1.388(5)
C22 H22A 0.9300
C23 C24 1.380(5)
C23 H23A 0.9300
C24 C25 1.369(5)
C25 C26 1.385(4)
C25 H25A 0.9300
C26 H26A 0.9300

loop_
_geom_hbond_atom_site_label_D
_geom_hbond_atom_site_label_H
_geom_hbond_atom_site_label_A
_geom_hbond_site_symmetry_A
_geom_hbond_distance_DH
_geom_hbond_distance_HA
_geom_hbond_distance_DA
_geom_hbond_angle_DHA
_geom_hbond_publ_flag
C2 H2A O2 1_655 0.93 2.55 3.456(4) 166 y
C8 H8A O4 1_545 0.93 2.41 3.306(3) 161 y
C10 H10A O3 1_555 0.96 2.55 3.483(4) 164 y
C11A H11A O4 1_545 0.93 2.52 3.408(19) 159 y
C17A H17A O3 1_555 0.93 2.58 3.510(10) 177 y
C20 H20B O2 1_655 0.96 2.53 3.441(4) 158 y
C20 H20C O3 1_555 0.96 2.44 3.085(4) 124 y
C25 H25A O4 1_455 0.93 2.55 3.264(4) 134 y
C13A H13A Cg5 1_545 0.93 2.82 3.575(10) 139 y
C16A H16A Cg5 1_555 0.93 2.98 3.826(9) 151 y
C19A H19B Cg4 1_455 0.96 2.99 3.862(11) 152 y
C13B H13B Cg5 1_545 0.93 2.95 3.765(16) 147 y
C16B H16B Cg5 1_555 0.93 2.70 3.562(13) 155 y

loop_
_geom_torsion_atom_site_label_1
_geom_torsion_atom_site_label_2
_geom_torsion_atom_site_label_3
_geom_torsion_atom_site_label_4
_geom_torsion
C9 N1 C1 C6 1.9(4)
C20 N1 C1 C6 -177.6(3)
C9 N1 C1 C2 -178.2(3)
C20 N1 C1 C2 2.4(4)
C6 C1 C2 C3 -1.3(4)
N1 C1 C2 C3 178.7(3)
C1 C2 C3 C4 2.1(5)
C2 C3 C4 C5 -0.7(5)
C3 C4 C5 C6 -1.5(5)
C4 C5 C6 C1 2.2(4)
C4 C5 C6 C7 -176.9(3)
N1 C1 C6 C5 179.2(3)
C2 C1 C6 C5 -0.8(4)
N1 C1 C6 C7 -1.7(4)
C2 C1 C6 C7 178.4(3)
C5 C6 C7 C8 179.0(3)
C1 C6 C7 C8 -0.2(4)
C6 C7 C8 C9 1.9(5)
C1 N1 C9 C8 -0.2(4)
C20 N1 C9 C8 179.3(3)
C1 N1 C9 C10 179.8(3)
C20 N1 C9 C10 -0.7(4)
C7 C8 C9 N1 -1.7(4)
C7 C8 C9 C10 178.3(3)
N1 C9 C10 C11A 178.9(12)
C8 C9 C10 C11A -1.0(12)
N1 C9 C10 C11B 173(2)
C8 C9 C10 C11B -7(2)
C11B C10 C11A C12A -36(15)
C9 C10 C11A C12A -178.3(12)
C10 C11A C12A C13A 173.8(18)
C10 C11A C12A C17A -8(2)
C17A C12A C13A C14A 4(2)
C11A C12A C13A C14A -177.8(15)
C12A C13A C14A C15A -2(2)
C18A O1A C15A C14A 179.0(10)
C18A O1A C15A C16A 2.5(15)
C13A C14A C15A O1A -177.8(12)
C13A C14A C15A C16A -1.2(18)
O1A C15A C16A C17A 178.5(10)
C14A C15A C16A C17A 2.1(16)
C15A C16A C17A C12A 0.1(15)
C13A C12A C17A C16A -3.0(17)
C11A C12A C17A C16A 178.8(13)
C15A O1A C18A C19A 177.1(8)
C11A C10 C11B C12B 140(19)
C9 C10 C11B C12B -179.0(19)
C10 C11B C12B C17B 6(4)
C10 C11B C12B C13B -178(3)
C17B C12B C13B C14B -4(3)
C11B C12B C13B C14B 180(2)
C12B C13B C14B C15B 2(3)
C13B C14B C15B O1B 176.6(19)
C13B C14B C15B C16B 0(3)
C18B O1B C15B C14B 3(2)
C18B O1B C15B C16B 180.0(14)
C14B C15B C16B C17B -1(3)
O1B C15B C16B C17B -177.5(16)
C15B C16B C17B C12B -1(3)
C13B C12B C17B C16B 3(3)
C11B C12B C17B C16B 180(2)
C15B O1B C18B C19B 177.8(12)
O3 S1 C21 C22 -48.2(3)
O2 S1 C21 C22 -168.8(2)
O4 S1 C21 C22 71.3(3)
O3 S1 C21 C26 134.5(2)
O2 S1 C21 C26 13.9(3)
O4 S1 C21 C26 -105.9(2)
C26 C21 C22 C23 2.0(5)
S1 C21 C22 C23 -175.2(3)
C21 C22 C23 C24 -0.3(6)
C22 C23 C24 F1 178.5(3)
C22 C23 C24 C25 -1.1(6)
F1 C24 C25 C26 -178.9(3)
C23 C24 C25 C26 0.7(6)
C24 C25 C26 C21 1.1(4)
C22 C21 C26 C25 -2.4(4)
S1 C21 C26 C25 174.8(2)
